data_2211183
loop_
_publ_author_name
'Sato, Kazuyuki'
'Mizuguchi, Jin'

_publ_section_title
;
 <i>N</i>,<i>N</i>'-Diphenylperylene-3,4:9,10-bis(dicarboximide)
;
_journal_coeditor_code SA2014
_journal_issue 11
_journal_name_full 'Acta Crystallographica Section E'
_journal_page_first o5008
_journal_page_last o5009
_journal_paper_doi 10.1107/S1600536806041845
_journal_volume 62
_journal_year 2006
_chemical_formula_iupac 'C36 H18 N2 O4'
_chemical_formula_moiety 'C36 H18 N2 O4'
_chemical_formula_sum 'C36 H18 N2 O4'
_chemical_formula_weight 542.52
_chemical_name_systematic
;
N,N'-Diphenylperylene-3,4:9,10-bis(dicarboximide)
;
_space_group_IT_number 14
_symmetry_cell_setting monoclinic
_symmetry_space_group_name_Hall '-P 2ybc'
_symmetry_space_group_name_H-M 'P 1 21/c 1'
_cell_angle_alpha 90.0000
_cell_angle_beta 98.953(9)
_cell_angle_gamma 90.0000
_cell_formula_units_Z 2
_cell_length_a 16.805(2)
_cell_length_b 3.8795(5)
_cell_length_c 18.381(2)
_cell_measurement_reflns_used 4583
_cell_measurement_temperature 93
_cell_measurement_theta_max 68.3
_cell_measurement_theta_min 3.0
_cell_volume 1183.7(2)
_computing_cell_refinement PROCESS-AUTO
_computing_data_collection 'PROCESS-AUTO (Rigaku, 1998)'
_computing_data_reduction
;
CrystalStructure (Rigaku/MSC, 2005)
;
_computing_molecular_graphics 'ORTEPIII (Burnett & Johnson, 1996)'
_computing_publication_material CrystalStructure
_computing_structure_refinement 'SHELXL97 (Sheldrick, 1997)'
_computing_structure_solution SHELXS97
_diffrn_detector_area_resol_mean 10.00
_diffrn_measured_fraction_theta_full 0.970
_diffrn_measured_fraction_theta_max 0.970
_diffrn_measurement_device_type 'Rigaku R-AXIS RAPID'
_diffrn_measurement_method \w
_diffrn_radiation_type 'Cu K\a'
_diffrn_radiation_wavelength 1.54187
_diffrn_reflns_av_R_equivalents 0.057
_diffrn_reflns_limit_h_max 20
_diffrn_reflns_limit_h_min -20
_diffrn_reflns_limit_k_max 4
_diffrn_reflns_limit_k_min -4
_diffrn_reflns_limit_l_max 22
_diffrn_reflns_limit_l_min -22
_diffrn_reflns_number 8862
_diffrn_reflns_theta_full 68.19
_diffrn_reflns_theta_max 68.19
_diffrn_standards_number 0
_exptl_absorpt_coefficient_mu 0.813
_exptl_absorpt_correction_T_max 0.968
_exptl_absorpt_correction_T_min 0.960
_exptl_absorpt_correction_type multi-scan
_exptl_absorpt_process_details '(ABSCOR; Higashi, 1995)'
_exptl_crystal_colour red
_exptl_crystal_density_diffrn 1.522
_exptl_crystal_density_method 'not measured'
_exptl_crystal_description block
_exptl_crystal_F_000 560.00
_exptl_crystal_size_max 0.20
_exptl_crystal_size_mid 0.05
_exptl_crystal_size_min 0.04
_refine_diff_density_max 0.33
_refine_diff_density_min -0.24
_refine_ls_extinction_method none
_refine_ls_goodness_of_fit_ref 0.888
_refine_ls_hydrogen_treatment constr
_refine_ls_number_parameters 191
_refine_ls_number_reflns 2107
_refine_ls_R_factor_gt 0.0552
_refine_ls_shift/su_max 0.0000
_refine_ls_structure_factor_coef Fsqd
_refine_ls_weighting_details 'w = 1/[\s^2^(Fo^2^)+(0.0948P)^2^] where P=(Fo^2^+2Fc^2^)/3'
_refine_ls_weighting_scheme calc
_refine_ls_wR_factor_ref 0.1457
_reflns_number_gt 1316
_reflns_number_total 2107
_reflns_threshold_expression F^2^>2\s(F^2^)
_cod_data_source_file sa2014.cif
_cod_data_source_block I
_cod_original_cell_volume 1183.8(2)
_cod_original_sg_symbol_H-M 'P 21/c'
_cod_database_code 2211183
_cod_database_fobs_code 2211183

loop_
_symmetry_equiv_pos_site_id
_symmetry_equiv_pos_as_xyz
1 +X,+Y,+Z
2 -X,1/2+Y,1/2-Z
3 -X,-Y,-Z
4 +X,1/2-Y,1/2+Z

loop_
_atom_site_type_symbol
_atom_site_label
_atom_site_fract_x
_atom_site_fract_y
_atom_site_fract_z
_atom_site_U_iso_or_equiv
_atom_site_adp_type
_atom_site_calc_flag
_atom_site_refinement_flags
_atom_site_occupancy
O O1 0.31485(8) 0.3924(4) 0.18818(6) 0.0327(4) Uani d . 1.00
O O2 0.16913(9) 0.9518(4) 0.34356(8) 0.0372(4) Uani d . 1.00
N N1 0.23817(10) 0.6556(5) 0.26521(9) 0.0297(4) Uani d . 1.00
C C1 0.30827(12) 0.4953(6) 0.25010(11) 0.0289(5) Uani d . 1.00
C C2 0.37534(12) 0.4528(6) 0.31216(11) 0.0278(5) Uani d . 1.00
C C3 0.44412(12) 0.2906(6) 0.29979(11) 0.0296(5) Uani d . 1.00
C C4 0.50956(12) 0.2530(6) 0.35625(12) 0.0299(5) Uani d . 1.00
C C5 0.50638(12) 0.3758(5) 0.42693(11) 0.0271(5) Uani d . 1.00
C C6 0.43406(12) 0.5369(6) 0.44186(11) 0.0280(5) Uani d . 1.00
C C7 0.42518(12) 0.6588(6) 0.51335(11) 0.0283(5) Uani d . 1.00
C C8 0.35256(12) 0.8069(6) 0.52419(11) 0.0303(5) Uani d . 1.00
C C9 0.28891(12) 0.8465(6) 0.46606(11) 0.0314(5) Uani d . 1.00
C C10 0.29652(12) 0.7350(6) 0.39619(12) 0.0285(5) Uani d . 1.00
C C11 0.22890(12) 0.7920(6) 0.33506(12) 0.0299(5) Uani d . 1.00
C C12 0.36802(12) 0.5754(6) 0.38324(11) 0.0276(5) Uani d . 1.00
C C13 0.16877(12) 0.6765(6) 0.20592(11) 0.0299(5) Uani d . 1.00
C C14 0.17791(12) 0.8328(6) 0.13966(11) 0.0324(5) Uani d . 1.00
C C15 0.11226(13) 0.8425(6) 0.08382(12) 0.0359(6) Uani d . 1.00
C C16 0.03935(13) 0.7033(6) 0.09504(12) 0.0382(6) Uani d . 1.00
C C17 0.03105(13) 0.5521(6) 0.16139(12) 0.0355(6) Uani d . 1.00
C C18 0.09679(12) 0.5362(6) 0.21726(12) 0.0327(6) Uani d . 1.00
H H3 0.4475 0.2022 0.2522 0.036 Uiso c R 1.00
H H4 0.5570 0.1416 0.3463 0.036 Uiso c R 1.00
H H8 0.3461 0.8827 0.5721 0.036 Uiso c R 1.00
H H9 0.2401 0.9509 0.4747 0.038 Uiso c R 1.00
H H14 0.2280 0.9307 0.1328 0.039 Uiso c R 1.00
H H15 0.1173 0.9448 0.0378 0.043 Uiso c R 1.00
H H16 -0.0055 0.7119 0.0566 0.046 Uiso c R 1.00
H H17 -0.0194 0.4593 0.1688 0.043 Uiso c R 1.00
H H18 0.0920 0.4293 0.2629 0.039 Uiso c R 1.00

loop_
_atom_site_aniso_label
_atom_site_aniso_U_11
_atom_site_aniso_U_22
_atom_site_aniso_U_33
_atom_site_aniso_U_12
_atom_site_aniso_U_13
_atom_site_aniso_U_23
O1 0.0342(8) 0.0409(11) 0.0219(7) 0.0001(7) 0.0006(6) -0.0022(7)
O2 0.0344(9) 0.0470(12) 0.0288(8) 0.0077(8) 0.0008(6) -0.0017(7)
N1 0.0284(10) 0.0361(13) 0.0229(9) 0.0003(9) -0.0016(7) 0.0001(8)
C1 0.0293(11) 0.0303(15) 0.0256(11) -0.0044(10) -0.0003(9) 0.0018(10)
C2 0.0286(11) 0.0301(15) 0.0242(11) -0.0029(10) 0.0019(9) 0.0015(10)
C3 0.0348(12) 0.0313(15) 0.0217(11) -0.0046(11) 0.0013(9) -0.0004(10)
C4 0.0281(11) 0.0319(15) 0.0290(11) 0.0011(10) 0.0021(9) 0.0015(10)
C5 0.0318(12) 0.0238(14) 0.0256(11) -0.0031(10) 0.0037(9) 0.0014(10)
C6 0.0288(11) 0.0298(15) 0.0248(11) -0.0037(10) 0.0021(9) 0.0028(10)
C7 0.0308(11) 0.0281(15) 0.0251(11) -0.0032(10) 0.0021(9) 0.0020(10)
C8 0.0335(12) 0.0337(15) 0.0232(11) -0.0009(11) 0.0023(9) 0.0002(10)
C9 0.0305(12) 0.0339(16) 0.0295(11) 0.0027(11) 0.0035(9) 0.0015(11)
C10 0.0315(12) 0.0261(15) 0.0270(11) -0.0027(10) 0.0021(9) 0.0006(10)
C11 0.0291(12) 0.0344(15) 0.0253(11) -0.0012(11) 0.0014(9) 0.0015(10)
C12 0.0284(11) 0.0279(15) 0.0256(11) -0.0033(10) 0.0013(9) 0.0016(10)
C13 0.0303(11) 0.0319(15) 0.0250(11) 0.0041(10) -0.0033(9) -0.0014(10)
C14 0.0333(12) 0.0329(15) 0.0298(11) -0.0003(11) 0.0009(9) -0.0023(10)
C15 0.0422(14) 0.0376(17) 0.0255(11) 0.0064(12) -0.0017(10) 0.0013(11)
C16 0.0396(13) 0.0400(17) 0.0309(12) 0.0054(12) -0.0074(10) -0.0085(11)
C17 0.0306(12) 0.0383(16) 0.0364(13) 0.0020(11) 0.0011(10) -0.0054(11)
C18 0.0357(12) 0.0336(16) 0.0280(11) 0.0031(11) 0.0024(9) -0.0025(10)

loop_
_atom_type_symbol
_atom_type_description
_atom_type_scat_dispersion_real
_atom_type_scat_dispersion_imag
_atom_type_scat_source
C C 0.018 0.009
;
International Tables for Crystallography
(1992, Vol. C, Tables 4.2.6.8 and 6.1.1.4)
;
H H 0.000 0.000
;
International Tables for Crystallography
(1992, Vol. C, Table 6.1.1.4)
;
N N 0.031 0.018
;
International Tables for Crystallography
(1992, Vol. C, Tables 4.2.6.8 and 6.1.1.4)
;
O O 0.049 0.032
;
International Tables for Crystallography
(1992, Vol. C, Tables 4.2.6.8 and 6.1.1.4)
;

loop_
_geom_angle_atom_site_label_1
_geom_angle_atom_site_label_2
_geom_angle_atom_site_label_3
_geom_angle_site_symmetry_1
_geom_angle_site_symmetry_3
_geom_angle
C1 N1 C11 . . 124.06(16)
C1 N1 C13 . . 118.26(16)
C11 N1 C13 . . 117.65(17)
O1 C1 N1 . . 121.96(17)
O1 C1 C2 . . 120.7(2)
N1 C1 C2 . . 117.38(18)
C1 C2 C3 . . 119.00(19)
C1 C2 C12 . . 120.57(19)
C3 C2 C12 . . 120.43(18)
C2 C3 C4 . . 120.87(19)
C2 C3 H3 . . 119.6
C4 C3 H3 . . 119.6
C3 C4 C5 . . 121.1(2)
C3 C4 H4 . . 119.4
C5 C4 H4 . . 119.4
C4 C5 C6 . . 119.05(18)
C4 C5 C7 . 3_666 121.8(2)
C6 C5 C7 . 3_666 119.14(18)
C5 C6 C7 . . 122.37(17)
C5 C6 C12 . . 118.96(18)
C7 C6 C12 . . 118.7(2)
C5 C7 C6 3_666 . 118.48(19)
C5 C7 C8 3_666 . 122.26(19)
C6 C7 C8 . . 119.27(17)
C7 C8 C9 . . 121.33(19)
C7 C8 H8 . . 119.3
C9 C8 H8 . . 119.3
C8 C9 C10 . . 120.4(2)
C8 C9 H9 . . 119.8
C10 C9 H9 . . 119.8
C9 C10 C11 . . 119.1(2)
C9 C10 C12 . . 120.10(18)
C11 C10 C12 . . 120.76(19)
O2 C11 N1 . . 121.17(18)
O2 C11 C10 . . 122.1(2)
N1 C11 C10 . . 116.76(19)
C2 C12 C6 . . 119.5(2)
C2 C12 C10 . . 120.31(18)
C6 C12 C10 . . 120.17(19)
N1 C13 C14 . . 119.39(19)
N1 C13 C18 . . 118.84(18)
C14 C13 C18 . . 121.77(18)
C13 C14 C15 . . 118.5(2)
C13 C14 H14 . . 120.8
C15 C14 H14 . . 120.8
C14 C15 C16 . . 120.0(2)
C14 C15 H15 . . 120.0
C16 C15 H15 . . 120.0
C15 C16 C17 . . 120.8(2)
C15 C16 H16 . . 119.6
C17 C16 H16 . . 119.6
C16 C17 C18 . . 119.6(2)
C16 C17 H17 . . 120.2
C18 C17 H17 . . 120.2
C13 C18 C17 . . 119.3(2)
C13 C18 H18 . . 120.4
C17 C18 H18 . . 120.4

loop_
_geom_bond_atom_site_label_1
_geom_bond_atom_site_label_2
_geom_bond_site_symmetry_2
_geom_bond_distance
O1 C1 . 1.227(2)
O2 C11 . 1.211(2)
N1 C1 . 1.398(2)
N1 C11 . 1.419(2)
N1 C13 . 1.469(2)
C1 C2 . 1.483(2)
C2 C3 . 1.366(3)
C2 C12 . 1.414(3)
C3 C4 . 1.397(2)
C3 H3 . 0.950
C4 C5 . 1.393(3)
C4 H4 . 0.950
C5 C6 . 1.431(3)
C5 C7 3_666 1.467(2)
C6 C7 . 1.426(3)
C6 C12 . 1.429(2)
C7 C8 . 1.391(3)
C8 C9 . 1.398(2)
C8 H8 . 0.950
C9 C10 . 1.380(3)
C9 H9 . 0.950
C10 C11 . 1.485(2)
C10 C12 . 1.405(3)
C13 C14 . 1.390(3)
C13 C18 . 1.372(3)
C14 C15 . 1.385(2)
C14 H14 . 0.950
C15 C16 . 1.383(3)
C15 H15 . 0.950
C16 C17 . 1.380(3)
C16 H16 . 0.950
C17 C18 . 1.388(2)
C17 H17 . 0.950
C18 H18 . 0.950

loop_
_geom_contact_atom_site_label_1
_geom_contact_atom_site_label_2
_geom_contact_distance
_geom_contact_site_symmetry_2
O1 H8 2.437 4_564
O1 H14 2.431 1_545
O2 H17 2.491 2_555
H3 H4 2.478 2_655
H4 H3 2.478 2_645
H8 O1 2.437 4_565
H14 O1 2.431 1_565
H17 O2 2.491 2_545

loop_
_geom_torsion_atom_site_label_1
_geom_torsion_atom_site_label_2
_geom_torsion_atom_site_label_3
_geom_torsion_atom_site_label_4
_geom_torsion_site_symmetry_1
_geom_torsion_site_symmetry_3
_geom_torsion_site_symmetry_4
_geom_torsion
C1 N1 C11 O2 . . . 174.2(2)
C1 N1 C11 C10 . . . -4.6(3)
C11 N1 C1 O1 . . . -177.2(2)
C11 N1 C1 C2 . . . 2.8(3)
C1 N1 C13 C14 . . . -56.5(3)
C1 N1 C13 C18 . . . 122.6(2)
C13 N1 C1 O1 . . . 4.6(3)
C13 N1 C1 C2 . . . -175.4(2)
C11 N1 C13 C14 . . . 125.2(2)
C11 N1 C13 C18 . . . -55.7(3)
C13 N1 C11 O2 . . . -7.6(3)
C13 N1 C11 C10 . . . 173.7(2)
O1 C1 C2 C3 . . . -1.4(3)
O1 C1 C2 C12 . . . 179.2(2)
N1 C1 C2 C3 . . . 178.6(2)
N1 C1 C2 C12 . . . -0.8(3)
C1 C2 C3 C4 . . . 178.3(2)
C1 C2 C12 C6 . . . -178.9(2)
C1 C2 C12 C10 . . . 0.9(3)
C3 C2 C12 C6 . . . 1.7(3)
C3 C2 C12 C10 . . . -178.5(2)
C12 C2 C3 C4 . . . -2.2(3)
C2 C3 C4 C5 . . . 0.7(3)
C3 C4 C5 C6 . . . 1.3(3)
C3 C4 C5 C7 . . 3_666 -179.4(2)
C4 C5 C6 C7 . . . 177.9(2)
C4 C5 C6 C12 . . . -1.7(3)
C4 C5 C7 C6 . 3_666 3_666 -177.9(2)
C4 C5 C7 C8 . 3_666 3_666 1.9(3)
C6 C5 C7 C6 . 3_666 3_666 1.4(3)
C6 C5 C7 C8 . 3_666 3_666 -178.8(2)
C7 C5 C6 C7 3_666 . . -1.5(3)
C7 C5 C6 C12 3_666 . . 179.0(2)
C5 C6 C7 C5 . . 3_666 1.5(3)
C5 C6 C7 C8 . . . -178.8(2)
C5 C6 C12 C2 . . . 0.3(3)
C5 C6 C12 C10 . . . -179.5(2)
C7 C6 C12 C2 . . . -179.3(2)
C7 C6 C12 C10 . . . 0.9(3)
C12 C6 C7 C5 . . 3_666 -179.0(2)
C12 C6 C7 C8 . . . 0.8(3)
C5 C7 C8 C9 3_666 . . 178.1(2)
C6 C7 C8 C9 . . . -1.6(3)
C7 C8 C9 C10 . . . 0.7(3)
C8 C9 C10 C11 . . . -177.8(2)
C8 C9 C10 C12 . . . 1.0(3)
C9 C10 C11 O2 . . . 4.6(3)
C9 C10 C11 N1 . . . -176.7(2)
C9 C10 C12 C2 . . . 178.4(2)
C9 C10 C12 C6 . . . -1.9(3)
C11 C10 C12 C2 . . . -2.7(3)
C11 C10 C12 C6 . . . 177.0(2)
C12 C10 C11 O2 . . . -174.3(2)
C12 C10 C11 N1 . . . 4.4(3)
N1 C13 C14 C15 . . . 178.5(2)
N1 C13 C18 C17 . . . -179.5(2)
C14 C13 C18 C17 . . . -0.4(3)
C18 C13 C14 C15 . . . -0.6(3)
C13 C14 C15 C16 . . . 1.0(3)
C14 C15 C16 C17 . . . -0.4(3)
C15 C16 C17 C18 . . . -0.7(3)
C16 C17 C18 C13 . . . 1.0(3)
